data_7123933
loop_
_publ_author_name
'Zhou, Yao'
'Wang, Ya'
'Lou, Yixian'
'Song, Qiuling'

_publ_section_title
;
 Facile Synthesis of 1,2-Thiobenzonitriles via Cu-Catalyzed
 Denitrogenative Radical Coupling Reaction
;
_journal_name_full 'Chemical Communications'
_journal_paper_doi 10.1039/C9CC05099J
_journal_year 2019
_chemical_formula_moiety 'C14 H11 N O S'
_chemical_formula_sum 'C14 H11 N O S'
_chemical_formula_weight 241.32
_space_group_crystal_system monoclinic
_space_group_IT_number 14
_space_group_name_Hall '-P 2ybc'
_space_group_name_H-M_alt 'P 1 21/c 1'
_symmetry_Int_Tables_number 14
_symmetry_space_group_name_Hall '-P 2ybc'
_symmetry_space_group_name_H-M 'P 1 21/c 1'
_atom_sites_solution_primary dual
_audit_block_doi 10.5517/ccdc.csd.cc1zv421
_audit_creation_date 2019-07-31
_audit_creation_method
;
Olex2 1.2
(compiled 2017.03.28 svn.r3405 for OlexSys, GUI svn.r5335)
;
_audit_update_record
;
2019-08-01 deposited with the CCDC.    2019-08-01 downloaded from the CCDC.
;
_cell_angle_alpha 90
_cell_angle_beta 110.22(2)
_cell_angle_gamma 90
_cell_formula_units_Z 4
_cell_length_a 9.7200(19)
_cell_length_b 17.845(2)
_cell_length_c 7.7330(11)
_cell_measurement_reflns_used 1122
_cell_measurement_temperature 297
_cell_measurement_theta_max 24.5020
_cell_measurement_theta_min 4.4130
_cell_volume 1258.7(4)
_computing_cell_refinement 'CrysAlisPro 1.171.38.41 (Rigaku OD, 2015)'
_computing_data_collection 'CrysAlisPro 1.171.38.41 (Rigaku OD, 2015)'
_computing_data_reduction 'CrysAlisPro 1.171.38.41 (Rigaku OD, 2015)'
_computing_molecular_graphics 'Olex2 (Dolomanov et al., 2009)'
_computing_publication_material 'Olex2 (Dolomanov et al., 2009)'
_computing_structure_refinement 'olex2.refine (Bourhis et al., 2015)'
_computing_structure_solution 'ShelXT (Sheldrick, 2015)'
_diffrn_ambient_temperature 297
_diffrn_detector 'CCD plate'
_diffrn_detector_area_resol_mean 16.1213
_diffrn_detector_type Eos
_diffrn_measured_fraction_theta_full 0.9973
_diffrn_measured_fraction_theta_max 0.9973
_diffrn_measurement_details
;
List of Runs (angles in degrees, time in seconds):

  # Type    Start    End  Width  t~exp~   \w     \q     \k     \f   Frames
#--------------------------------------------------------------------------
  1  \w    -23.00  45.00   1.00    5.00    --   15.49 -19.00  60.00   68
  2  \w      7.00  84.00   1.00    5.00    --   15.49  38.00-120.00   77
  3  \w     44.00  82.00   1.00    5.00    --   15.49 178.00  90.00   38
  4  \w     49.00  78.00   1.00    5.00    --   15.49 178.00   0.00   29
;
_diffrn_measurement_device 'four-circle diffractometer'
_diffrn_measurement_device_type 'Xcalibur, Eos, Gemini'
_diffrn_measurement_method '\w scans'
_diffrn_orient_matrix_type 'CrysAlisPro convention (1999,Acta A55,543-557)'
_diffrn_orient_matrix_UB_11 0.0608102000
_diffrn_orient_matrix_UB_12 0.0157782000
_diffrn_orient_matrix_UB_13 -0.0175330000
_diffrn_orient_matrix_UB_21 0.0482752000
_diffrn_orient_matrix_UB_22 -0.0202666000
_diffrn_orient_matrix_UB_23 0.0755933000
_diffrn_orient_matrix_UB_31 -0.0005120000
_diffrn_orient_matrix_UB_32 -0.0304038000
_diffrn_orient_matrix_UB_33 -0.0593980000
_diffrn_radiation_monochromator graphite
_diffrn_radiation_probe x-ray
_diffrn_radiation_type 'Mo K\a'
_diffrn_radiation_wavelength 0.71073
_diffrn_reflns_av_R_equivalents 0.0223
_diffrn_reflns_av_unetI/netI 0.0433
_diffrn_reflns_limit_h_max 13
_diffrn_reflns_limit_h_min -10
_diffrn_reflns_limit_k_max 23
_diffrn_reflns_limit_k_min -24
_diffrn_reflns_limit_l_max 9
_diffrn_reflns_limit_l_min -10
_diffrn_reflns_number 5777
_diffrn_reflns_theta_full 24.9979
_diffrn_reflns_theta_max 25.00
_diffrn_reflns_theta_min 3.62
_diffrn_source 'fine-focus sealed X-ray tube'
_diffrn_source_type 'Enhance (Mo) X-ray Source'
_exptl_absorpt_coefficient_mu 0.239
_exptl_absorpt_correction_T_max 1.00000
_exptl_absorpt_correction_T_min 0.38177
_exptl_absorpt_correction_type multi-scan
_exptl_absorpt_process_details
;
CrysAlisPro 1.171.38.41 (Rigaku Oxford Diffraction, 2015)
Empirical absorption correction using spherical harmonics,
 implemented in SCALE3 ABSPACK scaling algorithm.
;
_exptl_crystal_colour white
_exptl_crystal_density_diffrn 1.2733
_exptl_crystal_description block
_exptl_crystal_F_000 504.6922
_exptl_crystal_size_max 0.56
_exptl_crystal_size_mid 0.38
_exptl_crystal_size_min 0.09
_refine_diff_density_max 0.2038
_refine_diff_density_min -0.3054
_refine_diff_density_rms 0.0581
_refine_ls_d_res_high 0.8409
_refine_ls_d_res_low 5.6298
_refine_ls_goodness_of_fit_ref 0.9020
_refine_ls_hydrogen_treatment constr
_refine_ls_matrix_type full
_refine_ls_number_constraints 20
_refine_ls_number_parameters 155
_refine_ls_number_reflns 2210
_refine_ls_number_restraints 0
_refine_ls_restrained_S_all 0.9020
_refine_ls_R_factor_all 0.0796
_refine_ls_R_factor_gt 0.0440
_refine_ls_shift/su_max 0.0000
_refine_ls_shift/su_mean 0.0000
_refine_ls_structure_factor_coef Fsqd
_refine_ls_weighting_details 'w=1/[\s^2^(Fo^2^)+(0.1P)^2^] where P=(Fo^2^+2Fc^2^)/3'
_refine_ls_weighting_scheme calc
_refine_ls_wR_factor_gt 0.1233
_refine_ls_wR_factor_ref 0.1539
_reflns_Friedel_coverage 0.0
_reflns_limit_h_max 10
_reflns_limit_h_min -11
_reflns_limit_k_max 21
_reflns_limit_k_min 0
_reflns_limit_l_max 9
_reflns_limit_l_min 0
_reflns_number_gt 1416
_reflns_number_total 2210
_reflns_threshold_expression I>=2u(I)
_cod_data_source_file c9cc05099j2.cif
_cod_data_source_block exp_4927
_cod_database_code 7123933
_reflns_odcompleteness_completeness 99.59
_reflns_odcompleteness_iscentric 1
_reflns_odcompleteness_theta 26.32
_olex2_refinement_description
;
1. Fixed Uiso
 At 1.2 times of:
  All C(H) groups
 At 1.5 times of:
  All C(H,H,H) groups
2.a Aromatic/amide H refined with riding coordinates:
 C007(H007), C00D(H00D), C00G(H00G), C008(H008), C00C(H00C), C00F(H00F),
 C00B(H00B), C00A(H00A)
2.b Idealised Me refined as rotating group:
 C00H(H00e,H00h,H00i)
;
_olex2_submission_special_instructions 'No special instructions were received'
_oxdiff_exptl_absorpt_empirical_details
;
Empirical correction (ABSPACK) includes:
- Absorption correction using spherical harmonics
- Frame scaling
;
_oxdiff_exptl_absorpt_empirical_full_max 3.227
_oxdiff_exptl_absorpt_empirical_full_min 0.583

loop_
_space_group_symop_id
_space_group_symop_operation_xyz
1 x,y,z
2 -x,y+1/2,-z+1/2
3 -x,-y,-z
4 x,-y-1/2,z-1/2

loop_
_atom_site_label
_atom_site_type_symbol
_atom_site_fract_x
_atom_site_fract_y
_atom_site_fract_z
_atom_site_U_iso_or_equiv
_atom_site_adp_type
_atom_site_occupancy
_atom_site_refinement_flags_posn
S001 S 0.75173(10) 0.49220(4) 0.75323(9) 0.0796(4) Uani 1.000000 .
O002 O 0.6283(2) 0.16770(10) 0.6539(3) 0.0828(6) Uani 1.000000 .
C003 C 0.7913(3) 0.52008(13) 0.5562(3) 0.0532(6) Uani 1.000000 .
C004 C 0.8271(3) 0.59538(13) 0.5442(3) 0.0555(6) Uani 1.000000 .
C005 C 0.6472(3) 0.24334(15) 0.6683(3) 0.0592(7) Uani 1.000000 .
C006 C 0.7118(3) 0.39525(15) 0.7161(3) 0.0591(7) Uani 1.000000 .
C007 C 0.7857(3) 0.47260(14) 0.4124(3) 0.0607(7) Uani 1.000000 .
C008 C 0.8541(3) 0.62163(16) 0.3887(4) 0.0698(8) Uani 1.000000 .
N009 N 0.8436(3) 0.68507(15) 0.8107(4) 0.0996(9) Uani 1.000000 .
C00A C 0.5771(3) 0.37126(16) 0.6004(4) 0.0707(8) Uani 1.000000 .
C00B C 0.5455(3) 0.29571(16) 0.5756(4) 0.0692(7) Uani 1.000000 .
C00C C 0.8137(3) 0.34256(17) 0.8099(4) 0.0694(8) Uani 1.000000 .
C00D C 0.8130(3) 0.49934(16) 0.2607(4) 0.0687(8) Uani 1.000000 .
C00E C 0.8364(3) 0.64544(15) 0.6927(4) 0.0715(8) Uani 1.000000 .
C00F C 0.7815(3) 0.26766(18) 0.7857(4) 0.0725(8) Uani 1.000000 .
C00G C 0.8459(3) 0.57295(18) 0.2473(4) 0.0754(8) Uani 1.000000 .
C00H C 0.4886(4) 0.13996(19) 0.5422(5) 0.0982(11) Uani 1.000000 .
H007 H 0.7634(3) 0.42222(14) 0.4185(3) 0.0729(8) Uiso 1.000000 R
H00D H 0.8089(3) 0.46665(16) 0.1654(4) 0.0824(9) Uiso 1.000000 R
H00G H 0.8628(3) 0.59022(18) 0.1429(4) 0.0905(10) Uiso 1.000000 R
H008 H 0.8774(3) 0.67175(16) 0.3807(4) 0.0838(9) Uiso 1.000000 R
H00C H 0.9049(3) 0.35786(17) 0.8901(4) 0.0832(9) Uiso 1.000000 R
H00F H 0.8515(3) 0.23267(18) 0.8497(4) 0.0870(9) Uiso 1.000000 R
H00B H 0.4544(3) 0.28030(16) 0.4954(4) 0.0830(9) Uiso 1.000000 R
H00A H 0.5065(3) 0.40626(16) 0.5380(4) 0.0848(9) Uiso 1.000000 R
H00e H 0.4670(13) 0.1566(12) 0.4175(8) 0.1473(16) Uiso 1.000000 GR
H00h H 0.4894(9) 0.08618(19) 0.546(3) 0.1473(16) Uiso 1.000000 GR
H00i H 0.4149(5) 0.1584(12) 0.588(2) 0.1473(16) Uiso 1.000000 GR

loop_
_atom_site_aniso_label
_atom_site_aniso_U_11
_atom_site_aniso_U_22
_atom_site_aniso_U_33
_atom_site_aniso_U_12
_atom_site_aniso_U_13
_atom_site_aniso_U_23
S001 0.1297(8) 0.0603(5) 0.0628(5) -0.0083(4) 0.0511(5) -0.0040(3)
O002 0.0876(15) 0.0592(12) 0.1001(15) -0.0059(11) 0.0307(12) 0.0168(10)
C003 0.0576(15) 0.0482(13) 0.0511(13) 0.0028(12) 0.0154(11) 0.0048(11)
C004 0.0524(15) 0.0440(13) 0.0636(14) 0.0039(11) 0.0116(12) 0.0023(12)
C005 0.0594(16) 0.0575(16) 0.0638(15) 0.0016(13) 0.0253(13) 0.0180(13)
C006 0.0729(18) 0.0557(16) 0.0553(14) 0.0015(13) 0.0303(14) 0.0117(12)
C007 0.0787(18) 0.0470(14) 0.0594(15) 0.0042(13) 0.0277(14) 0.0031(12)
C008 0.0620(17) 0.0583(16) 0.0824(19) -0.0017(14) 0.0161(15) 0.0233(15)
N009 0.118(2) 0.0624(16) 0.1080(19) -0.0025(16) 0.0258(18) -0.0219(15)
C00A 0.0653(18) 0.0657(18) 0.0768(18) 0.0155(16) 0.0192(15) 0.0185(14)
C00B 0.0557(16) 0.0727(19) 0.0733(17) 0.0001(15) 0.0150(14) 0.0097(14)
C00C 0.0594(17) 0.0742(19) 0.0683(16) -0.0089(15) 0.0143(14) 0.0149(14)
C00D 0.084(2) 0.0710(19) 0.0550(17) 0.0023(15) 0.0298(15) 0.0046(13)
C00E 0.0737(19) 0.0454(15) 0.0845(19) -0.0009(14) 0.0135(15) -0.0034(15)
C00F 0.0620(17) 0.0645(18) 0.0836(19) 0.0078(14) 0.0158(15) 0.0287(15)
C00G 0.077(2) 0.085(2) 0.0661(17) -0.0006(16) 0.0276(15) 0.0190(16)
C00H 0.106(3) 0.079(2) 0.113(3) -0.028(2) 0.043(2) -0.0046(19)

loop_
_atom_type_symbol
_atom_type_scat_dispersion_real
_atom_type_scat_dispersion_imag
_atom_type_scat_Cromer_Mann_a1
_atom_type_scat_Cromer_Mann_a2
_atom_type_scat_Cromer_Mann_a3
_atom_type_scat_Cromer_Mann_a4
_atom_type_scat_Cromer_Mann_b1
_atom_type_scat_Cromer_Mann_b2
_atom_type_scat_Cromer_Mann_b3
_atom_type_scat_Cromer_Mann_b4
_atom_type_scat_Cromer_Mann_c
_atom_type_scat_source
_atom_type_scat_dispersion_source
H 0.00000 0.00000 0.49300 0.32291 0.14019 0.04081 10.51090 26.12570 3.14236 57.79970 0.0030380000826 'International Tables Volume C Table 6.1.1.4 (pp. 500-502)' 'Henke, Gullikson and Davis, At. Data and Nucl. Data Tables, 1993, 54, 2'
C 0.00347 0.00161 2.31000 1.02000 1.58860 0.86500 20.84390 10.20750 0.56870 51.65120 0.215599998832 'International Tables Volume C Table 6.1.1.4 (pp. 500-502)' 'Henke, Gullikson and Davis, At. Data and Nucl. Data Tables, 1993, 54, 2'
S 0.12424 0.12443 6.90530 5.20340 1.43790 1.58630 1.46790 22.21510 0.25360 56.17200 0.866900026798 'International Tables Volume C Table 6.1.1.4 (pp. 500-502)' 'Henke, Gullikson and Davis, At. Data and Nucl. Data Tables, 1993, 54, 2'
O 0.01158 0.00611 3.04850 2.28680 1.54630 0.86700 13.27710 5.70110 0.32390 32.90890 0.250800013542 'International Tables Volume C Table 6.1.1.4 (pp. 500-502)' 'Henke, Gullikson and Davis, At. Data and Nucl. Data Tables, 1993, 54, 2'
N 0.00653 0.00323 12.21260 3.13220 2.01250 1.16630 0.00570 9.89330 28.99750 0.58260 -11.5290002823 'International Tables Volume C Table 6.1.1.4 (pp. 500-502)' 'Henke, Gullikson and Davis, At. Data and Nucl. Data Tables, 1993, 54, 2'

loop_
_geom_angle_atom_site_label_1
_geom_angle_atom_site_label_2
_geom_angle_atom_site_label_3
_geom_angle
C006 S001 C003 103.63(11)
C00H O002 C005 117.9(2)
C004 C003 S001 117.47(18)
C007 C003 S001 124.1(2)
C007 C003 C004 118.4(2)
C008 C004 C003 120.3(2)
C00E C004 C003 119.6(2)
C00E C004 C008 120.1(2)
C00B C005 O002 125.5(3)
C00F C005 O002 115.9(2)
C00F C005 C00B 118.6(3)
C00A C006 S001 121.0(2)
C00C C006 S001 120.2(2)
C00C C006 C00A 118.7(3)
C00D C007 C003 120.5(3)
H007 C007 C003 119.74(15)
H007 C007 C00D 119.74(16)
C00G C008 C004 119.7(2)
H008 C008 C004 120.16(16)
H008 C008 C00G 120.16(16)
C00B C00A C006 120.7(2)
H00A C00A C006 119.65(16)
H00A C00A C00B 119.65(16)
C00A C00B C005 120.5(3)
H00B C00B C005 119.74(17)
H00B C00B C00A 119.74(16)
C00F C00C C006 120.4(3)
H00C C00C C006 119.82(18)
H00C C00C C00F 119.82(16)
C00G C00D C007 121.2(3)
H00D C00D C007 119.39(16)
H00D C00D C00G 119.39(16)
N009 C00E C004 179.8(3)
C00C C00F C005 121.1(3)
H00F C00F C005 119.44(16)
H00F C00F C00C 119.44(16)
C00D C00G C008 119.9(2)
H00G C00G C008 120.06(16)
H00G C00G C00D 120.06(16)
H00e C00H O002 109.5
H00h C00H O002 109.5
H00h C00H H00e 109.5
H00i C00H O002 109.5
H00i C00H H00e 109.5
H00i C00H H00h 109.5

loop_
_geom_bond_atom_site_label_1
_geom_bond_atom_site_label_2
_geom_bond_distance
S001 C003 1.767(2)
S001 C006 1.775(3)
O002 C005 1.362(3)
O002 C00H 1.423(4)
C003 C004 1.399(3)
C003 C007 1.384(3)
C004 C008 1.397(3)
C004 C00E 1.433(4)
C005 C00B 1.369(3)
C005 C00F 1.378(4)
C006 C00A 1.374(4)
C006 C00C 1.376(4)
C007 C00D 1.375(3)
C007 H007 0.9300
C008 C00G 1.377(4)
C008 H008 0.9300
N009 C00E 1.138(3)
C00A C00B 1.381(4)
C00A H00A 0.9300
C00B H00B 0.9300
C00C C00F 1.371(4)
C00C H00C 0.9300
C00D C00G 1.364(4)
C00D H00D 0.9300
C00F H00F 0.9300
C00G H00G 0.9300
C00H H00e 0.9600
C00H H00h 0.9600
C00H H00i 0.9600
